data_7701078
loop_
_publ_author_name
'Maity, Souvik'
'Mondal, Arpan'
'Konar, Sanjit'
'Ghosh, Ashutosh'

_publ_section_title
;
 The role of 3d-4f exchange interaction in SMM behaviour and magnetic
 refrigeration of carbonato bridged CuLn (Ln = Dy, Tb and Gd) complexes of
 an unsymmetrical N<sub>2</sub>O<sub>4</sub> donor ligand.
;
_journal_issue 40
_journal_name_full 'Dalton transactions (Cambridge, England : 2003)'
_journal_page_first 15170
_journal_page_last 15183
_journal_paper_doi 10.1039/c9dt02627d
_journal_volume 48
_journal_year 2019
_chemical_formula_moiety 'C42 H44 Cu2 Gd2 N6 O20, C2 H8 O2'
_chemical_formula_sum 'C44 H52 Cu2 Gd2 N6 O22'
_chemical_formula_weight 1458.52
_space_group_crystal_system monoclinic
_space_group_IT_number 14
_space_group_name_Hall '-P 2yn'
_space_group_name_H-M_alt 'P 1 21/n 1'
_symmetry_space_group_name_Hall '-P 2yn'
_symmetry_space_group_name_H-M 'P 1 21/n 1'
_atom_sites_solution_hydrogens mixed
_audit_creation_date 2019-07-22
_audit_creation_method
;
Olex2 1.3-dev
(compiled 2019.03.18 svn.r3573 for OlexSys, GUI svn.r5830)
;
_audit_update_record
;
2019-08-10 deposited with the CCDC.    2019-09-05 downloaded from the CCDC.
;
_cell_angle_alpha 90
_cell_angle_beta 92.9310(10)
_cell_angle_gamma 90
_cell_formula_units_Z 2
_cell_length_a 14.1519(7)
_cell_length_b 12.4217(6)
_cell_length_c 14.2822(7)
_cell_measurement_reflns_used 70765
_cell_measurement_temperature 296(2)
_cell_measurement_theta_max 26.995
_cell_measurement_theta_min 2.568
_cell_volume 2507.4(2)
_computing_cell_refinement 'Bruker SAINT'
_computing_data_collection 'Bruker APEX2'
_computing_data_reduction 'Bruker SAINT'
_computing_molecular_graphics 'Olex2 1.3-dev (Dolomanov et al., 2009)'
_computing_publication_material 'Olex2 1.3-dev (Dolomanov et al., 2009)'
_computing_structure_refinement 'ShelXL 2018/3 (Sheldrick, 2015)'
_computing_structure_solution 'SHELXT 2014/4 (Sheldrick, 2014)'
_diffrn_ambient_temperature 296.15
_diffrn_measured_fraction_theta_full 0.999
_diffrn_measured_fraction_theta_max 0.999
_diffrn_measurement_device_type 'Bruker APEX-II CCD'
_diffrn_measurement_method '\f and \w scans'
_diffrn_radiation_type MoK\a
_diffrn_radiation_wavelength 0.71073
_diffrn_reflns_av_R_equivalents 0.0435
_diffrn_reflns_av_unetI/netI 0.0189
_diffrn_reflns_Laue_measured_fraction_full 0.999
_diffrn_reflns_Laue_measured_fraction_max 0.999
_diffrn_reflns_limit_h_max 18
_diffrn_reflns_limit_h_min -18
_diffrn_reflns_limit_k_max 15
_diffrn_reflns_limit_k_min -15
_diffrn_reflns_limit_l_max 18
_diffrn_reflns_limit_l_min -18
_diffrn_reflns_number 70765
_diffrn_reflns_point_group_measured_fraction_full 0.999
_diffrn_reflns_point_group_measured_fraction_max 0.999
_diffrn_reflns_theta_full 25.242
_diffrn_reflns_theta_max 26.995
_diffrn_reflns_theta_min 2.568
_exptl_absorpt_coefficient_mu 3.536
_exptl_absorpt_correction_T_max 0.372
_exptl_absorpt_correction_T_min 0.262
_exptl_absorpt_correction_type empirical
_exptl_absorpt_process_details SADABS
_exptl_crystal_colour GREEN
_exptl_crystal_density_diffrn 1.932
_exptl_crystal_description BLOCK
_exptl_crystal_F_000 1440
_exptl_crystal_size_max 0.39
_exptl_crystal_size_mid 0.34
_exptl_crystal_size_min 0.28
_refine_diff_density_max 1.531
_refine_diff_density_min -1.304
_refine_diff_density_rms 0.137
_refine_ls_extinction_method none
_refine_ls_goodness_of_fit_ref 1.153
_refine_ls_hydrogen_treatment mixed
_refine_ls_matrix_type full
_refine_ls_number_parameters 379
_refine_ls_number_reflns 5462
_refine_ls_number_restraints 46
_refine_ls_restrained_S_all 1.150
_refine_ls_R_factor_all 0.0642
_refine_ls_R_factor_gt 0.0449
_refine_ls_shift/su_max 0.001
_refine_ls_shift/su_mean 0.000
_refine_ls_structure_factor_coef Fsqd
_refine_ls_weighting_details 'w=1/[\s^2^(Fo^2^)+(0.0262P)^2^+18.8393P] where P=(Fo^2^+2Fc^2^)/3'
_refine_ls_weighting_scheme calc
_refine_ls_wR_factor_gt 0.0963
_refine_ls_wR_factor_ref 0.1182
_reflns_Friedel_coverage 0.000
_reflns_number_gt 4423
_reflns_number_total 5462
_reflns_threshold_expression 'I > 2\s(I)'
_cod_data_source_file c9dt02627d2.cif
_cod_data_source_block 4
_cod_depositor_comments
;
The following automatic conversions were performed:

'_exptl_absorpt_correction_type' value 'EMPIRICAL' changed to
'empirical' according to
/home/data/users/saulius/crontab/automatic-downloads/rss-feeds/RSC/lib/dictionaries/cif_core.dic
dictionary named 'cif_core.dic' version 2.4.2 from 2011-04-26.

Automatic conversion script
Id: cif_fix_values 4973 2017-02-22 13:04:09Z antanas 

 Adding full bibliography for 7701077--7701080.cif.
;
_cod_database_code 7701078
_shelx_shelxl_version_number 2018/3
_shelx_space_group_comment
;
The symmetry employed for this shelxl refinement is uniquely defined
by the following loop, which should always be used as a source of
symmetry information in preference to the above space-group names.
They are only intended as comments.
;
_olex2_refinement_description
;
1. Fixed Uiso
 At 1.2 times of:
  All C(H) groups, All C(H,H) groups
 At 1.5 times of:
  All C(H,H,H) groups, All Gd(H) groups
2. Restrained distances
 C19B-C20
 1.59 with sigma of 0.02
 O8-H8
 0.85 with sigma of 0.01
 Cu1-H8
 2.945074 with sigma of 0.02
 C22-H8
 1.850517 with sigma of 0.02
3. Rigid bond restraints
 C20
 with sigma for 1-2 distances of 0.01 and sigma for 1-3 distances of 0.01
4. Uiso/Uaniso restraints and constraints
C20: within 2A with sigma of 0.04 and sigma for terminal atoms of 0.08 within 2A
C18A \\sim C18B: within 2A with sigma of 0.01 and sigma for terminal atoms of
0.02 within 2A
C19B \\sim C18: within 2A with sigma of 0.01 and sigma for terminal atoms of
0.02 within 2A
Uanis(C20) \\sim Ueq: with sigma of 0.06 and sigma for terminal atoms of 0.02
5. Rigid body (RIGU) restrains
 O3, C18B, C23
 with sigma for 1-2 distances of 0.01 and sigma for 1-3 distances of 0.01
 O4, C19B, C20
 with sigma for 1-2 distances of 0.01 and sigma for 1-3 distances of 0.01
 O3, C18A
 with sigma for 1-2 distances of 0.01 and sigma for 1-3 distances of 0.01
 O4, C18
 with sigma for 1-2 distances of 0.01 and sigma for 1-3 distances of 0.01
6. Others
 Sof(C18B)=Sof(H18A)=Sof(H18B)=Sof(C23)=Sof(H23A)=Sof(H23B)=Sof(H23C)=Sof(C18)=
 Sof(H18F)=Sof(H18G)=Sof(H18H)=1-FVAR(1)
 Sof(C19B)=Sof(H19A)=Sof(H19B)=Sof(C20)=Sof(H20A)=Sof(H20B)=Sof(H20C)=
 Sof(C18A)=Sof(H18C)=Sof(H18D)=Sof(H18E)=FVAR(1)
7.a Secondary CH2 refined with riding coordinates:
 C8(H8A,H8B), C9(H9A,H9B), C10(H10A,H10B), C18B(H18A,H18B), C19B(H19A,H19B)
7.b Aromatic/amide H refined with riding coordinates:
 C3(H3), C4(H4), C5(H5), C7(H7), C11(H11), C13(H13), C14(H14), C15(H15)
7.c Idealised Me refined as rotating group:
 C20(H20A,H20B,H20C), C22(H22A,H22B,H22C), C23(H23A,H23B,H23C), C18A(H18C,H18D,
 H18E), C18(H18F,H18G,H18H)
;
_olex2_submission_special_instructions 'No special instructions were received'

loop_
_space_group_symop_operation_xyz
'x, y, z'
'-x+1/2, y+1/2, -z+1/2'
'-x, -y, -z'
'x-1/2, -y-1/2, z-1/2'

loop_
_atom_site_label
_atom_site_type_symbol
_atom_site_fract_x
_atom_site_fract_y
_atom_site_fract_z
_atom_site_U_iso_or_equiv
_atom_site_adp_type
_atom_site_occupancy
_atom_site_site_symmetry_order
_atom_site_calc_flag
_atom_site_refinement_flags_posn
_atom_site_refinement_flags_adp
_atom_site_refinement_flags_occupancy
_atom_site_disorder_assembly
_atom_site_disorder_group
C1 C 0.7236(5) 0.3263(6) 0.5508(5) 0.0447(15) Uani 1 1 d . . . . .
C2 C 0.6947(6) 0.2833(7) 0.4638(5) 0.0579(19) Uani 1 1 d . . . . .
C3 C 0.7586(7) 0.2547(8) 0.3980(6) 0.076(3) Uani 1 1 d . . . . .
H3 H 0.737433 0.226185 0.340530 0.091 Uiso 1 1 calc R U . . .
C4 C 0.8538(7) 0.2689(10) 0.4185(7) 0.092(3) Uani 1 1 d . . . . .
H4 H 0.897360 0.248545 0.375225 0.110 Uiso 1 1 calc R U . . .
C5 C 0.8837(6) 0.3120(10) 0.5009(7) 0.085(3) Uani 1 1 d . . . . .
H5 H 0.948241 0.322515 0.513070 0.103 Uiso 1 1 calc R U . . .
C6 C 0.8207(5) 0.3419(7) 0.5695(6) 0.0578(19) Uani 1 1 d . . . . .
C7 C 0.8604(5) 0.3895(8) 0.6545(6) 0.066(2) Uani 1 1 d . . . . .
H7 H 0.926064 0.393263 0.659918 0.080 Uiso 1 1 calc R U . . .
C8 C 0.8761(6) 0.4791(10) 0.7985(7) 0.086(3) Uani 1 1 d . . . . .
H8A H 0.939579 0.449585 0.797983 0.103 Uiso 1 1 calc R U . . .
H8B H 0.880360 0.555308 0.784628 0.103 Uiso 1 1 calc R U . . .
C9 C 0.8437(7) 0.4674(10) 0.8889(7) 0.087(3) Uani 1 1 d . . . . .
H9A H 0.895579 0.486438 0.932815 0.104 Uiso 1 1 calc R U . . .
H9B H 0.830809 0.391571 0.898081 0.104 Uiso 1 1 calc R U . . .
C10 C 0.7626(8) 0.5256(10) 0.9157(7) 0.097(4) Uani 1 1 d . . . . .
H10A H 0.776008 0.601938 0.911104 0.116 Uiso 1 1 calc R U . . .
H10B H 0.752726 0.509986 0.981039 0.116 Uiso 1 1 calc R U . . .
C11 C 0.5961(7) 0.5375(7) 0.8933(6) 0.068(2) Uani 1 1 d . . . . .
H11 H 0.603715 0.570088 0.951866 0.081 Uiso 1 1 calc R U . . .
C12 C 0.4999(6) 0.5336(7) 0.8536(5) 0.063(2) Uani 1 1 d . . . . .
C13 C 0.4321(8) 0.5914(9) 0.9011(6) 0.080(3) Uani 1 1 d . . . . .
H13 H 0.450470 0.626707 0.956528 0.096 Uiso 1 1 calc R U . . .
C14 C 0.3412(8) 0.5972(9) 0.8689(7) 0.087(3) Uani 1 1 d . . . . .
H14 H 0.297009 0.632923 0.903585 0.104 Uiso 1 1 calc R U . . .
C15 C 0.3135(6) 0.5500(8) 0.7843(7) 0.073(3) Uani 1 1 d . . . . .
H15 H 0.251221 0.556210 0.760739 0.088 Uiso 1 1 calc R U . . .
C16 C 0.3786(5) 0.4937(7) 0.7348(5) 0.0541(18) Uani 1 1 d . . . . .
C17 C 0.4732(5) 0.4805(6) 0.7701(5) 0.0495(17) Uani 1 1 d . . . . .
C18B C 0.569(3) 0.187(3) 0.3893(19) 0.067(7) Uani 0.428(18) 1 d . U P A 2
H18A H 0.619509 0.134723 0.385944 0.081 Uiso 0.428(18) 1 calc R U P A 2
H18B H 0.513384 0.151111 0.412518 0.081 Uiso 0.428(18) 1 calc R U P A 2
C19B C 0.2661(19) 0.4634(19) 0.606(2) 0.066(5) Uani 0.572(18) 1 d D U P A 1
H19A H 0.266644 0.451418 0.538699 0.080 Uiso 0.572(18) 1 calc R U P A 1
H19B H 0.245413 0.536710 0.616149 0.080 Uiso 0.572(18) 1 calc R U P A 1
C20 C 0.1974(14) 0.3841(16) 0.6493(16) 0.099(7) Uani 0.572(18) 1 d D U P A 1
H20A H 0.137461 0.386484 0.614786 0.149 Uiso 0.572(18) 1 calc R U P A 1
H20B H 0.189145 0.403731 0.713360 0.149 Uiso 0.572(18) 1 calc R U P A 1
H20C H 0.222864 0.312559 0.646899 0.149 Uiso 0.572(18) 1 calc R U P A 1
C21 C 0.6221(5) 0.6047(6) 0.5923(5) 0.0483(16) Uani 1 1 d . . . . .
C22 C 0.6270(7) 0.2314(10) 0.8687(7) 0.091(3) Uani 1 1 d D . . . .
H22A H 0.563931 0.256336 0.853389 0.136 Uiso 1 1 calc R U . . .
H22B H 0.648281 0.259131 0.928901 0.136 Uiso 1 1 calc R U . . .
H22C H 0.627488 0.154146 0.870511 0.136 Uiso 1 1 calc R U . . .
Cu1 Cu 0.67503(6) 0.43194(8) 0.73146(6) 0.0516(2) Uani 1 1 d D . . . .
Gd1 Gd 0.49570(2) 0.36020(3) 0.57084(2) 0.04152(11) Uani 1 1 d . . . . .
H8 H 0.733(3) 0.222(3) 0.803(4) 0.062 Uiso 1 1 d D U . . .
N1 N 0.8172(4) 0.4270(6) 0.7231(5) 0.0587(16) Uani 1 1 d . . . . .
N2 N 0.6717(5) 0.5026(6) 0.8595(4) 0.0658(19) Uani 1 1 d . . . . .
N3 N 0.4347(5) 0.1491(6) 0.6364(6) 0.074(2) Uani 1 1 d . . . . .
O1 O 0.6580(3) 0.3490(4) 0.6097(3) 0.0456(11) Uani 1 1 d . . . . .
O2 O 0.5311(3) 0.4197(4) 0.7242(3) 0.0483(11) Uani 1 1 d . . . . .
O3 O 0.5974(4) 0.2791(5) 0.4485(4) 0.0590(13) Uani 1 1 d . . . . .
O4 O 0.3602(3) 0.4481(4) 0.6480(4) 0.0562(13) Uani 1 1 d . . . . .
O5 O 0.6734(3) 0.5832(4) 0.6650(3) 0.0536(12) Uani 1 1 d . . . . .
O6 O 0.5581(3) 0.5367(4) 0.5585(3) 0.0523(12) Uani 1 1 d . . . . .
O7 O 0.6285(3) 0.6912(4) 0.5451(4) 0.0561(13) Uani 1 1 d . . . . .
O8 O 0.6866(4) 0.2667(5) 0.8017(4) 0.0664(15) Uani 1 1 d D . . . .
O9 O 0.5015(4) 0.1613(5) 0.5842(5) 0.0797(19) Uani 1 1 d . . . . .
O10 O 0.3974(5) 0.2319(5) 0.6642(5) 0.0819(19) Uani 1 1 d . . . . .
O11 O 0.4059(5) 0.0602(6) 0.6566(8) 0.128(4) Uani 1 1 d . . . . .
C23 C 0.547(2) 0.236(2) 0.2989(18) 0.092(9) Uani 0.428(18) 1 d . . P A 2
H23A H 0.539223 0.181585 0.251805 0.137 Uiso 0.428(18) 1 calc R U P A 2
H23B H 0.598028 0.283256 0.283812 0.137 Uiso 0.428(18) 1 calc R U P A 2
H23C H 0.489707 0.277333 0.301378 0.137 Uiso 0.428(18) 1 calc R U P A 2
C18A C 0.5580(17) 0.2287(17) 0.3610(14) 0.064(5) Uani 0.572(18) 1 d . U P A 1
H18C H 0.575582 0.270563 0.308172 0.096 Uiso 0.572(18) 1 calc R U P A 1
H18D H 0.490301 0.225815 0.362257 0.096 Uiso 0.572(18) 1 calc R U P A 1
H18E H 0.582646 0.157047 0.355984 0.096 Uiso 0.572(18) 1 calc R U P A 1
C18 C 0.260(2) 0.420(3) 0.619(3) 0.075(8) Uani 0.428(18) 1 d . U P A 2
H18F H 0.234679 0.372061 0.664205 0.112 Uiso 0.428(18) 1 calc R U P A 2
H18G H 0.258348 0.384388 0.558705 0.112 Uiso 0.428(18) 1 calc R U P A 2
H18H H 0.222275 0.483885 0.614195 0.112 Uiso 0.428(18) 1 calc R U P A 2

loop_
_atom_site_aniso_label
_atom_site_aniso_U_11
_atom_site_aniso_U_22
_atom_site_aniso_U_33
_atom_site_aniso_U_23
_atom_site_aniso_U_13
_atom_site_aniso_U_12
C1 0.040(3) 0.049(4) 0.046(4) 0.005(3) 0.006(3) 0.004(3)
C2 0.058(5) 0.065(5) 0.051(4) 0.001(4) 0.005(3) 0.006(4)
C3 0.074(6) 0.096(7) 0.059(5) -0.018(5) 0.013(4) 0.017(5)
C4 0.060(5) 0.145(10) 0.073(6) -0.008(7) 0.017(5) 0.031(6)
C5 0.038(4) 0.138(10) 0.081(7) 0.002(6) 0.011(4) 0.019(5)
C6 0.038(4) 0.076(5) 0.059(4) 0.003(4) 0.001(3) 0.008(4)
C7 0.033(4) 0.098(7) 0.067(5) 0.009(5) -0.006(3) 0.005(4)
C8 0.060(5) 0.120(9) 0.073(6) -0.020(6) -0.030(5) -0.003(5)
C9 0.077(7) 0.108(8) 0.073(6) -0.004(6) -0.024(5) -0.020(6)
C10 0.100(8) 0.115(9) 0.072(6) -0.034(6) -0.037(6) 0.028(7)
C11 0.086(6) 0.074(6) 0.043(4) -0.008(4) 0.000(4) 0.018(5)
C12 0.075(5) 0.073(5) 0.042(4) 0.005(4) 0.013(4) 0.027(4)
C13 0.095(7) 0.092(7) 0.055(5) -0.010(5) 0.019(5) 0.027(6)
C14 0.085(7) 0.105(8) 0.073(6) -0.003(6) 0.031(5) 0.038(6)
C15 0.055(5) 0.091(7) 0.076(6) 0.006(5) 0.023(4) 0.020(5)
C16 0.048(4) 0.064(5) 0.051(4) 0.011(4) 0.013(3) 0.010(3)
C17 0.053(4) 0.058(4) 0.039(3) 0.010(3) 0.013(3) 0.009(3)
C18B 0.076(13) 0.078(17) 0.046(14) -0.004(10) -0.017(11) -0.019(13)
C19B 0.045(8) 0.073(16) 0.082(11) 0.012(12) 0.005(7) -0.007(10)
C20 0.083(11) 0.086(12) 0.129(14) 0.011(10) 0.011(10) -0.013(9)
C21 0.033(3) 0.058(4) 0.053(4) -0.003(3) -0.002(3) 0.004(3)
C22 0.076(6) 0.108(8) 0.091(7) 0.017(6) 0.025(5) 0.024(6)
Cu1 0.0444(5) 0.0678(6) 0.0418(4) -0.0043(4) -0.0049(3) 0.0049(4)
Gd1 0.03499(17) 0.0481(2) 0.04117(18) 0.00334(15) -0.00058(12) -0.00262(14)
N1 0.044(3) 0.072(4) 0.058(4) 0.001(3) -0.016(3) -0.001(3)
N2 0.077(5) 0.080(5) 0.039(3) -0.010(3) -0.013(3) 0.017(4)
N3 0.041(4) 0.059(4) 0.122(7) 0.028(4) 0.004(4) 0.002(3)
O1 0.035(2) 0.063(3) 0.039(2) -0.004(2) 0.0016(18) 0.007(2)
O2 0.040(2) 0.064(3) 0.041(2) -0.001(2) 0.0045(19) 0.010(2)
O3 0.052(3) 0.070(3) 0.056(3) -0.019(3) 0.004(2) -0.009(3)
O4 0.037(2) 0.071(3) 0.061(3) 0.007(3) 0.008(2) 0.006(2)
O5 0.048(3) 0.065(3) 0.046(3) 0.001(2) -0.012(2) -0.004(2)
O6 0.046(3) 0.056(3) 0.053(3) 0.006(2) -0.015(2) -0.011(2)
O7 0.045(3) 0.054(3) 0.067(3) 0.006(3) -0.017(2) -0.014(2)
O8 0.057(3) 0.083(4) 0.059(3) 0.010(3) 0.006(3) 0.010(3)
O9 0.054(3) 0.057(3) 0.130(6) 0.023(4) 0.023(4) 0.007(3)
O10 0.084(4) 0.065(4) 0.099(5) 0.019(4) 0.032(4) 0.001(3)
O11 0.070(5) 0.069(5) 0.248(11) 0.053(6) 0.036(6) -0.001(4)
C23 0.12(2) 0.10(2) 0.055(13) -0.006(13) -0.008(13) -0.031(16)
C18A 0.074(9) 0.071(14) 0.045(12) -0.017(9) -0.018(9) -0.002(10)
C18 0.035(9) 0.09(2) 0.100(17) 0.003(18) 0.007(10) -0.014(15)

loop_
_atom_type_symbol
_atom_type_description
_atom_type_scat_dispersion_real
_atom_type_scat_dispersion_imag
_atom_type_scat_source
C C 0.0033 0.0016 'International Tables Vol C Tables 4.2.6.8 and 6.1.1.4'
H H 0.0000 0.0000 'International Tables Vol C Tables 4.2.6.8 and 6.1.1.4'
Cu Cu 0.3201 1.2651 'International Tables Vol C Tables 4.2.6.8 and 6.1.1.4'
Gd Gd -0.1653 3.9035 'International Tables Vol C Tables 4.2.6.8 and 6.1.1.4'
N N 0.0061 0.0033 'International Tables Vol C Tables 4.2.6.8 and 6.1.1.4'
O O 0.0106 0.0060 'International Tables Vol C Tables 4.2.6.8 and 6.1.1.4'

loop_
_geom_angle_atom_site_label_1
_geom_angle_atom_site_label_2
_geom_angle_atom_site_label_3
_geom_angle
_geom_angle_site_symmetry_1
_geom_angle_site_symmetry_3
C2 C1 C6 117.6(7) . .
O1 C1 C2 117.9(6) . .
O1 C1 C6 124.5(7) . .
C3 C2 C1 122.1(8) . .
C3 C2 O3 124.3(7) . .
O3 C2 C1 113.5(6) . .
C2 C3 H3 120.3 . .
C4 C3 C2 119.4(9) . .
C4 C3 H3 120.3 . .
C3 C4 H4 120.0 . .
C5 C4 C3 120.0(8) . .
C5 C4 H4 120.0 . .
C4 C5 H5 118.9 . .
C4 C5 C6 122.2(8) . .
C6 C5 H5 118.9 . .
C1 C6 C5 118.7(8) . .
C1 C6 C7 123.7(7) . .
C5 C6 C7 117.5(7) . .
C6 C7 H7 115.9 . .
N1 C7 C6 128.3(7) . .
N1 C7 H7 115.9 . .
H8A C8 H8B 107.5 . .
C9 C8 H8A 108.4 . .
C9 C8 H8B 108.4 . .
C9 C8 N1 115.3(9) . .
N1 C8 H8A 108.4 . .
N1 C8 H8B 108.4 . .
C8 C9 H9A 107.3 . .
C8 C9 H9B 107.3 . .
C8 C9 C10 120.1(10) . .
H9A C9 H9B 106.9 . .
C10 C9 H9A 107.3 . .
C10 C9 H9B 107.3 . .
C9 C10 H10A 108.3 . .
C9 C10 H10B 108.3 . .
C9 C10 N2 116.0(8) . .
H10A C10 H10B 107.4 . .
N2 C10 H10A 108.3 . .
N2 C10 H10B 108.3 . .
C12 C11 H11 115.4 . .
N2 C11 H11 115.4 . .
N2 C11 C12 129.2(8) . .
C13 C12 C11 116.5(8) . .
C17 C12 C11 123.9(7) . .
C17 C12 C13 119.6(8) . .
C12 C13 H13 119.1 . .
C14 C13 C12 121.9(9) . .
C14 C13 H13 119.1 . .
C13 C14 H14 120.0 . .
C13 C14 C15 120.0(8) . .
C15 C14 H14 120.0 . .
C14 C15 H15 120.1 . .
C16 C15 C14 119.7(9) . .
C16 C15 H15 120.1 . .
C15 C16 C17 121.4(8) . .
O4 C16 C15 124.7(7) . .
O4 C16 C17 113.9(6) . .
C12 C17 C16 117.3(7) . .
O2 C17 C12 123.3(7) . .
O2 C17 C16 119.4(7) . .
H18A C18B H18B 109.2 . .
O3 C18B H18A 111.2 . .
O3 C18B H18B 111.2 . .
C23 C18B H18A 111.2 . .
C23 C18B H18B 111.2 . .
C23 C18B O3 103(2) . .
H19A C19B H19B 108.2 . .
C20 C19B H19A 109.8 . .
C20 C19B H19B 109.8 . .
O4 C19B H19A 109.8 . .
O4 C19B H19B 109.8 . .
O4 C19B C20 109.6(18) . .
C19B C20 H20A 109.5 . .
C19B C20 H20B 109.5 . .
C19B C20 H20C 109.5 . .
H20A C20 H20B 109.5 . .
H20A C20 H20C 109.5 . .
H20B C20 H20C 109.5 . .
O5 C21 O6 121.5(7) . .
O5 C21 O7 124.0(7) . .
O7 C21 O6 114.5(6) . .
H22A C22 H22B 109.5 . .
H22A C22 H22C 109.5 . .
H22B C22 H22C 109.5 . .
O8 C22 H22A 109.5 . .
O8 C22 H22B 109.5 . .
O8 C22 H22C 109.5 . .
N1 Cu1 N2 97.8(3) . .
N1 Cu1 O1 90.5(2) . .
N1 Cu1 O2 171.3(2) . .
N1 Cu1 O5 89.4(2) . .
N2 Cu1 O2 90.5(3) . .
N2 Cu1 O5 91.2(3) . .
O1 Cu1 N2 170.3(3) . .
O1 Cu1 O2 81.00(18) . .
O1 Cu1 O5 93.93(19) . .
O2 Cu1 O5 93.2(2) . .
O1 Gd1 O2 68.68(15) . .
O1 Gd1 O3 63.51(16) . .
O1 Gd1 O4 133.20(16) . .
O1 Gd1 O6 119.70(17) . 3_666
O1 Gd1 O6 73.01(17) . .
O1 Gd1 O7 144.20(17) . 3_666
O1 Gd1 O9 83.93(19) . .
O1 Gd1 O10 113.3(2) . .
O2 Gd1 O3 132.08(16) . .
O2 Gd1 O4 65.39(16) . .
O2 Gd1 O6 127.62(18) . 3_666
O2 Gd1 O6 73.44(17) . .
O2 Gd1 O7 146.12(17) . 3_666
O2 Gd1 O9 103.8(2) . .
O2 Gd1 O10 78.7(2) . .
O3 Gd1 O10 117.3(2) . .
O4 Gd1 O3 162.00(17) . .
O4 Gd1 O10 65.9(2) . .
O6 Gd1 O3 95.14(18) . .
O6 Gd1 O3 81.17(19) 3_666 .
O6 Gd1 O4 85.78(18) . .
O6 Gd1 O4 83.31(18) 3_666 .
O6 Gd1 O6 62.88(18) 3_666 .
O6 Gd1 O7 116.73(16) . 3_666
O6 Gd1 O7 54.08(16) 3_666 3_666
O6 Gd1 O9 127.8(2) 3_666 .
O6 Gd1 O9 156.23(18) . .
O6 Gd1 O10 126.3(2) 3_666 .
O6 Gd1 O10 146.6(2) . .
O7 Gd1 O3 80.95(18) 3_666 .
O7 Gd1 O4 82.60(18) 3_666 .
O7 Gd1 O9 79.1(2) 3_666 .
O7 Gd1 O10 78.3(2) 3_666 .
O9 Gd1 O3 68.8(2) . .
O9 Gd1 O4 115.02(19) . .
O9 Gd1 O10 49.5(2) . .
C7 N1 C8 116.6(7) . .
C7 N1 Cu1 125.2(5) . .
C8 N1 Cu1 118.0(6) . .
C10 N2 Cu1 120.2(6) . .
C11 N2 C10 116.4(7) . .
C11 N2 Cu1 123.2(6) . .
O10 N3 O9 116.4(7) . .
O11 N3 O9 121.8(9) . .
O11 N3 O10 121.8(8) . .
C1 O1 Cu1 127.0(4) . .
C1 O1 Gd1 125.3(4) . .
Cu1 O1 Gd1 104.25(18) . .
C17 O2 Cu1 125.3(5) . .
C17 O2 Gd1 122.7(4) . .
Cu1 O2 Gd1 103.67(18) . .
C2 O3 C18B 111.4(15) . .
C2 O3 Gd1 118.2(4) . .
C2 O3 C18A 118.5(11) . .
C18B O3 Gd1 123.9(15) . .
C18A O3 Gd1 123.3(10) . .
C16 O4 C19B 116.8(14) . .
C16 O4 Gd1 117.4(4) . .
C16 O4 C18 118.8(19) . .
C19B O4 Gd1 125.6(14) . .
C18 O4 Gd1 120.5(18) . .
C21 O5 Cu1 123.5(5) . .
C21 O6 Gd1 145.1(4) . .
C21 O6 Gd1 97.4(4) . 3_666
Gd1 O6 Gd1 117.12(18) 3_666 .
C21 O7 Gd1 94.0(4) . 3_666
C22 O8 Cu1 123.9(6) . .
C22 O8 H8 105.9(17) . .
Cu1 O8 H8 128.7(17) . .
N3 O9 Gd1 98.3(5) . .
N3 O10 Gd1 95.7(5) . .
C18B C23 H23A 109.5 . .
C18B C23 H23B 109.5 . .
C18B C23 H23C 109.5 . .
H23A C23 H23B 109.5 . .
H23A C23 H23C 109.5 . .
H23B C23 H23C 109.5 . .
O3 C18A H18C 109.5 . .
O3 C18A H18D 109.5 . .
O3 C18A H18E 109.5 . .
H18C C18A H18D 109.5 . .
H18C C18A H18E 109.5 . .
H18D C18A H18E 109.5 . .
O4 C18 H18F 109.5 . .
O4 C18 H18G 109.5 . .
O4 C18 H18H 109.5 . .
H18F C18 H18G 109.5 . .
H18F C18 H18H 109.5 . .
H18G C18 H18H 109.5 . .

loop_
_geom_bond_atom_site_label_1
_geom_bond_atom_site_label_2
_geom_bond_distance
_geom_bond_site_symmetry_2
C1 C2 1.394(10) .
C1 C6 1.400(10) .
C1 O1 1.315(8) .
C2 C3 1.384(11) .
C2 O3 1.384(9) .
C3 H3 0.9300 .
C3 C4 1.374(13) .
C4 H4 0.9300 .
C4 C5 1.342(14) .
C5 H5 0.9300 .
C5 C6 1.409(11) .
C6 C7 1.439(12) .
C7 H7 0.9300 .
C7 N1 1.269(10) .
C8 H8A 0.9700 .
C8 H8B 0.9700 .
C8 C9 1.400(13) .
C8 N1 1.478(10) .
C9 H9A 0.9700 .
C9 H9B 0.9700 .
C9 C10 1.425(14) .
C10 H10A 0.9700 .
C10 H10B 0.9700 .
C10 N2 1.508(11) .
C11 H11 0.9300 .
C11 C12 1.449(12) .
C11 N2 1.272(11) .
C12 C13 1.401(11) .
C12 C17 1.398(11) .
C13 H13 0.9300 .
C13 C14 1.347(14) .
C14 H14 0.9300 .
C14 C15 1.382(14) .
C15 H15 0.9300 .
C15 C16 1.380(10) .
C16 C17 1.416(10) .
C16 O4 1.376(9) .
C17 O2 1.313(8) .
C18B H18A 0.9700 .
C18B H18B 0.9700 .
C18B O3 1.47(3) .
C18B C23 1.45(3) .
C19B H19A 0.9700 .
C19B H19B 0.9700 .
C19B C20 1.537(16) .
C19B O4 1.45(3) .
C20 H20A 0.9600 .
C20 H20B 0.9600 .
C20 H20C 0.9600 .
C21 O5 1.264(8) .
C21 O6 1.311(8) .
C21 O7 1.274(9) .
C22 H22A 0.9600 .
C22 H22B 0.9600 .
C22 H22C 0.9600 .
C22 O8 1.379(11) .
Cu1 N1 2.023(6) .
Cu1 N2 2.032(6) .
Cu1 O1 2.025(5) .
Cu1 O2 2.040(5) .
Cu1 O5 2.105(5) .
Gd1 O1 2.339(4) .
Gd1 O2 2.341(5) .
Gd1 O3 2.529(5) .
Gd1 O4 2.511(5) .
Gd1 O6 2.343(5) 3_666
Gd1 O6 2.374(5) .
Gd1 O7 2.437(5) 3_666
Gd1 O9 2.479(6) .
Gd1 O10 2.538(6) .
N3 O9 1.243(9) .
N3 O10 1.231(9) .
N3 O11 1.217(9) .
O3 C18A 1.48(2) .
O4 C18 1.50(4) .
O8 H8 0.865(9) .
C23 H23A 0.9600 .
C23 H23B 0.9600 .
C23 H23C 0.9600 .
C18A H18C 0.9600 .
C18A H18D 0.9600 .
C18A H18E 0.9600 .
C18 H18F 0.9600 .
C18 H18G 0.9600 .
C18 H18H 0.9600 .

loop_
_geom_torsion_atom_site_label_1
_geom_torsion_atom_site_label_2
_geom_torsion_atom_site_label_3
_geom_torsion_atom_site_label_4
_geom_torsion
_geom_torsion_site_symmetry_4
C1 C2 C3 C4 0.0(15) .
C1 C2 O3 C18B -148.2(13) .
C1 C2 O3 Gd1 4.5(9) .
C1 C2 O3 C18A -176.2(11) .
C1 C6 C7 N1 -2.2(15) .
C2 C1 C6 C5 -1.0(12) .
C2 C1 C6 C7 177.4(8) .
C2 C1 O1 Cu1 -170.0(5) .
C2 C1 O1 Gd1 -14.5(9) .
C2 C3 C4 C5 -1.3(18) .
C3 C2 O3 C18B 35.8(16) .
C3 C2 O3 Gd1 -171.5(7) .
C3 C2 O3 C18A 7.8(15) .
C3 C4 C5 C6 1.4(19) .
C4 C5 C6 C1 -0.2(16) .
C4 C5 C6 C7 -178.7(11) .
C5 C6 C7 N1 176.2(10) .
C6 C1 C2 C3 1.1(12) .
C6 C1 C2 O3 -175.0(7) .
C6 C1 O1 Cu1 10.4(10) .
C6 C1 O1 Gd1 165.8(6) .
C6 C7 N1 C8 -175.4(9) .
C6 C7 N1 Cu1 -0.8(14) .
C8 C9 C10 N2 60.7(15) .
C9 C8 N1 C7 -146.8(10) .
C9 C8 N1 Cu1 38.3(12) .
C9 C10 N2 C11 166.9(10) .
C9 C10 N2 Cu1 -18.5(14) .
C11 C12 C13 C14 177.4(10) .
C11 C12 C17 C16 -173.2(8) .
C11 C12 C17 O2 7.1(13) .
C12 C11 N2 C10 176.1(10) .
C12 C11 N2 Cu1 1.7(14) .
C12 C13 C14 C15 -3.4(17) .
C12 C17 O2 Cu1 -24.3(10) .
C12 C17 O2 Gd1 -167.3(6) .
C13 C12 C17 C16 3.7(12) .
C13 C12 C17 O2 -176.0(8) .
C13 C14 C15 C16 2.4(16) .
C14 C15 C16 C17 1.7(14) .
C14 C15 C16 O4 -176.7(9) .
C15 C16 C17 C12 -4.7(12) .
C15 C16 C17 O2 175.0(7) .
C15 C16 O4 C19B 1.5(13) .
C15 C16 O4 Gd1 176.3(7) .
C15 C16 O4 C18 -24.1(18) .
C16 C17 O2 Cu1 156.0(5) .
C16 C17 O2 Gd1 13.0(9) .
C17 C12 C13 C14 0.3(15) .
C17 C16 O4 C19B -176.9(10) .
C17 C16 O4 Gd1 -2.2(8) .
C17 C16 O4 C18 157.4(16) .
C20 C19B O4 C16 -79(2) .
C20 C19B O4 Gd1 106.4(19) .
N1 C8 C9 C10 -72.9(14) .
N2 C11 C12 C13 -171.7(10) .
N2 C11 C12 C17 5.3(16) .
O1 C1 C2 C3 -178.5(8) .
O1 C1 C2 O3 5.4(10) .
O1 C1 C6 C5 178.6(8) .
O1 C1 C6 C7 -3.0(13) .
O3 C2 C3 C4 175.7(9) .
O4 C16 C17 C12 173.9(7) .
O4 C16 C17 O2 -6.4(10) .
O5 C21 O6 Gd1 -7.5(13) .
O5 C21 O6 Gd1 -178.9(6) 3_666
O5 C21 O7 Gd1 178.9(6) 3_666
O6 C21 O5 Cu1 7.3(9) .
O6 C21 O7 Gd1 0.2(6) 3_666
O7 C21 O5 Cu1 -171.3(5) .
O7 C21 O6 Gd1 171.2(5) .
O7 C21 O6 Gd1 -0.2(7) 3_666
O9 N3 O10 Gd1 3.7(9) .
O10 N3 O9 Gd1 -3.8(9) .
O11 N3 O9 Gd1 174.0(9) .
O11 N3 O10 Gd1 -174.1(9) .
C23 C18B O3 C2 -103(2) .
C23 C18B O3 Gd1 106(2) .
